data_4073112
loop_
_publ_author_name
'Elhamzaoui, Hicham'
'Jousseaume, Bernard'
'Toupance, Thierry'
'Allouchi, Hassan'

_publ_section_title
;
 \a,\w-Bis(trialkynyltin) Compounds with a Linear or Cross-Shaped Spacer
;
_journal_issue 16
_journal_name_full Organometallics
_journal_page_first 3908
_journal_paper_doi 10.1021/om070078p
_journal_volume 26
_journal_year 2007
_chemical_formula_sum 'C20 H31 O Sn'
_chemical_formula_weight 406.14
_chemical_name_systematic
;
 ?
;
_space_group_IT_number 2
_symmetry_cell_setting triclinic
_symmetry_space_group_name_Hall '-P 1'
_symmetry_space_group_name_H-M 'P -1'
_atom_sites_solution_hydrogens geom
_atom_sites_solution_primary direct
_atom_sites_solution_secondary difmap
_audit_creation_method SHELXL-97
_audit_update_record
;
2007-01-15 # Formatted by publCIF
;
_cell_angle_alpha 110.247(4)
_cell_angle_beta 102.111(4)
_cell_angle_gamma 89.552(4)
_cell_formula_units_Z 2
_cell_length_a 7.7368(3)
_cell_length_b 10.8683(5)
_cell_length_c 12.8803(6)
_cell_measurement_temperature 170(2)
_cell_volume 991.03(8)
_computing_cell_refinement 'CrysAlis RED, Oxford Diffraction Ltd.'
_computing_data_collection 'CrysAlis CCD, Oxford Diffraction Ltd.'
_computing_data_reduction 'CrysAlis RED, Oxford Diffraction Ltd.'
_computing_molecular_graphics 'ORTEP-III (Burnett & Johnson,1996)'
_computing_publication_material 'SHELXL-97 (Sheldrick,1997)'
_computing_structure_refinement 'SHELXL-97 (Sheldrick, 1997)'
_computing_structure_solution 'SHELXS-97 (Sheldrick, 1997)'
_diffrn_ambient_temperature 170(2)
_diffrn_measured_fraction_theta_full 0.913
_diffrn_measured_fraction_theta_max 0.913
_diffrn_measurement_device_type 'Xcalibure CCD'
_diffrn_measurement_method \f
_diffrn_radiation_monochromator graphite
_diffrn_radiation_source 'fine-focus sealed tube'
_diffrn_radiation_type MoK\a
_diffrn_radiation_wavelength 0.71073
_diffrn_reflns_av_R_equivalents 0.0230
_diffrn_reflns_av_sigmaI/netI 0.0434
_diffrn_reflns_limit_h_max 11
_diffrn_reflns_limit_h_min -11
_diffrn_reflns_limit_k_max 16
_diffrn_reflns_limit_k_min -16
_diffrn_reflns_limit_l_max 18
_diffrn_reflns_limit_l_min -18
_diffrn_reflns_number 20947
_diffrn_reflns_theta_full 33.09
_diffrn_reflns_theta_max 33.09
_diffrn_reflns_theta_min 3.07
_exptl_absorpt_coefficient_mu 1.290
_exptl_absorpt_correction_T_max 0.8818
_exptl_absorpt_correction_T_min 0.6468
_exptl_absorpt_correction_type empirical
_exptl_absorpt_process_details 'scale3 pack'
_exptl_crystal_colour colourless
_exptl_crystal_density_diffrn 1.361
_exptl_crystal_density_method 'not measured'
_exptl_crystal_description plate
_exptl_crystal_F_000 418
_exptl_crystal_size_max 0.37
_exptl_crystal_size_mid 0.14
_exptl_crystal_size_min 0.10
_refine_diff_density_max 1.146
_refine_diff_density_min -0.346
_refine_diff_density_rms 0.086
_refine_ls_extinction_method none
_refine_ls_goodness_of_fit_ref 0.967
_refine_ls_hydrogen_treatment constr
_refine_ls_matrix_type full
_refine_ls_number_parameters 201
_refine_ls_number_reflns 6873
_refine_ls_number_restraints 0
_refine_ls_restrained_S_all 0.967
_refine_ls_R_factor_all 0.0455
_refine_ls_R_factor_gt 0.0287
_refine_ls_shift/su_max 6.994
_refine_ls_shift/su_mean 0.035
_refine_ls_structure_factor_coef Fsqd
_refine_ls_weighting_details 'calc w=1/[\s^2^(Fo^2^)+(0.0421P)^2^+0.0000P] where P=(Fo^2^+2Fc^2^)/3'
_refine_ls_weighting_scheme calc
_refine_ls_wR_factor_gt 0.0693
_refine_ls_wR_factor_ref 0.0714
_reflns_number_gt 5093
_reflns_number_total 6873
_reflns_threshold_expression >2sigma(I)
_cod_data_source_file om070078p-file001.cif
_cod_data_source_block 6MediC8terPh_7
_cod_original_sg_symbol_H-M P-1
_cod_database_code 4073112

loop_
_symmetry_equiv_pos_as_xyz
'x, y, z'
'-x, -y, -z'

loop_
_atom_site_label
_atom_site_type_symbol
_atom_site_fract_x
_atom_site_fract_y
_atom_site_fract_z
_atom_site_U_iso_or_equiv
_atom_site_adp_type
_atom_site_occupancy
_atom_site_symmetry_multiplicity
_atom_site_calc_flag
_atom_site_refinement_flags
Sn1 Sn 0.673108(17) 0.697691(13) 0.460274(10) 0.03167(5) Uani 1 1 d .
O2 O 0.69463(16) 0.63279(14) 0.98544(11) 0.0310(3) Uani 1 1 d .
C3 C 0.9346(2) 0.53978(16) 0.90568(14) 0.0225(3) Uani 1 1 d .
C4 C 1.0879(2) 0.47037(17) 0.91312(14) 0.0242(3) Uani 1 1 d .
H4 H 1.1493 0.4495 0.8532 0.029 Uiso 1 1 calc R
C5 C 0.8718(2) 0.57713(17) 0.80412(14) 0.0223(3) Uani 1 1 d .
C6 C 0.8471(2) 0.56872(16) 0.99520(14) 0.0234(3) Uani 1 1 d .
C7 C 0.7593(2) 0.73352(17) 0.71589(15) 0.0271(4) Uani 1 1 d .
H7 H 0.7187 0.8183 0.7238 0.033 Uiso 1 1 calc R
C8 C 0.8803(2) 0.48964(18) 0.69717(15) 0.0295(4) Uani 1 1 d .
H8 H 0.9225 0.4054 0.6896 0.035 Uiso 1 1 calc R
C9 C 0.6066(2) 0.66910(18) 1.07808(15) 0.0276(4) Uani 1 1 d .
H9A H 0.6882 0.7248 1.1490 0.033 Uiso 1 1 calc R
H9B H 0.5651 0.5898 1.0895 0.033 Uiso 1 1 calc R
C10 C 0.8099(2) 0.69997(17) 0.81172(15) 0.0260(3) Uani 1 1 d .
H10 H 0.8024 0.7616 0.8836 0.031 Uiso 1 1 calc R
C11 C 0.1875(2) 0.86444(19) 1.10598(16) 0.0307(4) Uani 1 1 d .
H11A H 0.2336 0.9421 1.0941 0.037 Uiso 1 1 calc R
H11B H 0.1125 0.8076 1.0328 0.037 Uiso 1 1 calc R
C12 C 0.8279(3) 0.52362(19) 0.60103(15) 0.0319(4) Uani 1 1 d .
H12 H 0.8343 0.4618 0.5290 0.038 Uiso 1 1 calc R
C13 C 0.4510(2) 0.74438(19) 1.04706(16) 0.0291(4) Uani 1 1 d .
H13A H 0.3730 0.6879 0.9749 0.035 Uiso 1 1 calc R
H13B H 0.4952 0.8224 1.0348 0.035 Uiso 1 1 calc R
C14 C 0.7660(2) 0.64680(18) 0.60848(15) 0.0275(4) Uani 1 1 d .
C15 C 0.0723(2) 0.91055(19) 1.19239(17) 0.0317(4) Uani 1 1 d .
H15A H 0.1459 0.9685 1.2657 0.038 Uiso 1 1 calc R
H15B H 0.0251 0.8334 1.2045 0.038 Uiso 1 1 calc R
C16 C -0.0818(2) 0.98491(19) 1.15450(16) 0.0308(4) Uani 1 1 d .
H16A H -0.0354 1.0519 1.1294 0.037 Uiso 1 1 calc R
H16B H -0.1651 0.9224 1.0882 0.037 Uiso 1 1 calc R
C17 C 0.3433(2) 0.78909(19) 1.13863(16) 0.0302(4) Uani 1 1 d .
H17A H 0.2988 0.7112 1.1509 0.036 Uiso 1 1 calc R
H17B H 0.4210 0.8459 1.2108 0.036 Uiso 1 1 calc R
C18 C -0.1835(3) 1.0525(2) 1.24490(19) 0.0424(5) Uani 1 1 d .
H18A H -0.0996 1.1104 1.3136 0.051 Uiso 1 1 calc R
H18B H -0.2392 0.9852 1.2656 0.051 Uiso 1 1 calc R
C19 C -0.3260(3) 1.1338(3) 1.2062(2) 0.0583(7) Uani 1 1 d .
H19A H -0.3896 1.1737 1.2667 0.087 Uiso 1 1 calc R
H19B H -0.4093 1.0770 1.1381 0.087 Uiso 1 1 calc R
H19C H -0.2710 1.2031 1.1888 0.087 Uiso 1 1 calc R
C20 C 0.6180(3) 0.5186(2) 0.31849(17) 0.0405(5) Uani 1 1 d .
H20A H 0.5753 0.5380 0.2489 0.061 Uiso 1 1 calc R
H20B H 0.5269 0.4638 0.3281 0.061 Uiso 1 1 calc R
H20C H 0.7263 0.4717 0.3132 0.061 Uiso 1 1 calc R
C21 C 0.4445(3) 0.8070(3) 0.4836(2) 0.0517(6) Uani 1 1 d .
H21A H 0.3995 0.8317 0.4171 0.078 Uiso 1 1 calc R
H21B H 0.4767 0.8866 0.5513 0.078 Uiso 1 1 calc R
H21C H 0.3526 0.7529 0.4932 0.078 Uiso 1 1 calc R
C22 C 0.8705(3) 0.8220(2) 0.44288(19) 0.0464(5) Uani 1 1 d .
H22A H 0.8267 0.8445 0.3751 0.070 Uiso 1 1 calc R
H22B H 0.9790 0.7757 0.4356 0.070 Uiso 1 1 calc R
H22C H 0.8961 0.9026 0.5100 0.070 Uiso 1 1 calc R

loop_
_atom_site_aniso_label
_atom_site_aniso_U_11
_atom_site_aniso_U_22
_atom_site_aniso_U_33
_atom_site_aniso_U_23
_atom_site_aniso_U_13
_atom_site_aniso_U_12
Sn1 0.03645(8) 0.03646(8) 0.02578(7) 0.01750(5) 0.00330(5) -0.00049(5)
O2 0.0284(6) 0.0465(8) 0.0276(6) 0.0214(6) 0.0127(5) 0.0163(6)
C3 0.0250(8) 0.0232(8) 0.0211(7) 0.0109(6) 0.0041(6) 0.0018(6)
C4 0.0252(8) 0.0282(8) 0.0228(8) 0.0108(7) 0.0099(6) 0.0028(7)
C5 0.0210(7) 0.0270(8) 0.0215(8) 0.0118(6) 0.0049(6) 0.0004(6)
C6 0.0213(8) 0.0252(8) 0.0255(8) 0.0113(7) 0.0054(6) 0.0052(6)
C7 0.0307(9) 0.0249(8) 0.0286(9) 0.0142(7) 0.0044(7) 0.0022(7)
C8 0.0351(9) 0.0303(9) 0.0265(9) 0.0130(7) 0.0092(7) 0.0091(7)
C9 0.0273(8) 0.0350(9) 0.0264(8) 0.0152(7) 0.0112(7) 0.0091(7)
C10 0.0291(8) 0.0271(8) 0.0223(8) 0.0098(7) 0.0050(6) 0.0022(7)
C11 0.0270(9) 0.0332(10) 0.0332(9) 0.0116(8) 0.0100(7) 0.0069(7)
C12 0.0409(10) 0.0364(10) 0.0209(8) 0.0115(7) 0.0098(7) 0.0066(8)
C13 0.0274(9) 0.0347(10) 0.0298(9) 0.0157(8) 0.0089(7) 0.0090(7)
C14 0.0272(8) 0.0333(9) 0.0270(8) 0.0172(7) 0.0052(7) -0.0002(7)
C15 0.0302(9) 0.0298(9) 0.0380(10) 0.0127(8) 0.0125(8) 0.0064(7)
C16 0.0283(9) 0.0316(9) 0.0330(9) 0.0108(8) 0.0089(7) 0.0045(7)
C17 0.0273(9) 0.0342(10) 0.0335(9) 0.0145(8) 0.0117(7) 0.0071(7)
C18 0.0431(12) 0.0494(13) 0.0419(11) 0.0196(10) 0.0190(9) 0.0212(10)
C19 0.0538(15) 0.0664(16) 0.0644(16) 0.0283(13) 0.0254(13) 0.0357(13)
C20 0.0428(11) 0.0467(12) 0.0309(10) 0.0126(9) 0.0072(8) -0.0064(9)
C21 0.0505(14) 0.0559(14) 0.0527(14) 0.0256(12) 0.0092(11) 0.0153(11)
C22 0.0588(14) 0.0444(12) 0.0398(12) 0.0210(10) 0.0079(10) -0.0112(11)

loop_
_atom_type_symbol
_atom_type_description
_atom_type_scat_dispersion_real
_atom_type_scat_dispersion_imag
_atom_type_scat_source
C C 0.0033 0.0016 'International Tables Vol C Tables 4.2.6.8 and 6.1.1.4'
H H 0.0000 0.0000 'International Tables Vol C Tables 4.2.6.8 and 6.1.1.4'
Sn Sn -0.6537 1.4246 'International Tables Vol C Tables 4.2.6.8 and 6.1.1.4'
O O 0.0106 0.0060 'International Tables Vol C Tables 4.2.6.8 and 6.1.1.4'

loop_
_geom_angle_atom_site_label_1
_geom_angle_atom_site_label_2
_geom_angle_atom_site_label_3
_geom_angle
_geom_angle_site_symmetry_1
_geom_angle_site_symmetry_3
C20 Sn1 C21 113.05(9) . .
C20 Sn1 C22 110.94(9) . .
C21 Sn1 C22 107.73(10) . .
C20 Sn1 C14 107.08(8) . .
C21 Sn1 C14 107.80(8) . .
C22 Sn1 C14 110.19(8) . .
C6 O2 C9 118.19(13) . .
C6 C3 C4 117.42(15) . .
C6 C3 C5 123.32(15) . .
C4 C3 C5 119.25(15) . .
C6 C4 C3 122.31(15) 2_767 .
C6 C4 H4 118.8 2_767 .
C3 C4 H4 118.8 . .
C8 C5 C10 117.75(15) . .
C8 C5 C3 119.82(15) . .
C10 C5 C3 122.39(15) . .
O2 C6 C4 122.76(15) . 2_767
O2 C6 C3 116.94(14) . .
C4 C6 C3 120.27(15) 2_767 .
C10 C7 C14 121.95(16) . .
C10 C7 H7 119.0 . .
C14 C7 H7 119.0 . .
C5 C8 C12 121.07(17) . .
C5 C8 H8 119.5 . .
C12 C8 H8 119.5 . .
O2 C9 C13 106.59(14) . .
O2 C9 H9A 110.4 . .
C13 C9 H9A 110.4 . .
O2 C9 H9B 110.4 . .
C13 C9 H9B 110.4 . .
H9A C9 H9B 108.6 . .
C7 C10 C5 120.90(16) . .
C7 C10 H10 119.6 . .
C5 C10 H10 119.6 . .
C15 C11 C17 114.74(16) . .
C15 C11 H11A 108.6 . .
C17 C11 H11A 108.6 . .
C15 C11 H11B 108.6 . .
C17 C11 H11B 108.6 . .
H11A C11 H11B 107.6 . .
C8 C12 C14 121.27(17) . .
C8 C12 H12 119.4 . .
C14 C12 H12 119.4 . .
C9 C13 C17 112.42(15) . .
C9 C13 H13A 109.1 . .
C17 C13 H13A 109.1 . .
C9 C13 H13B 109.1 . .
C17 C13 H13B 109.1 . .
H13A C13 H13B 107.9 . .
C7 C14 C12 117.06(16) . .
C7 C14 Sn1 121.09(13) . .
C12 C14 Sn1 121.79(13) . .
C11 C15 C16 112.19(16) . .
C11 C15 H15A 109.2 . .
C16 C15 H15A 109.2 . .
C11 C15 H15B 109.2 . .
C16 C15 H15B 109.2 . .
H15A C15 H15B 107.9 . .
C18 C16 C15 114.56(17) . .
C18 C16 H16A 108.6 . .
C15 C16 H16A 108.6 . .
C18 C16 H16B 108.6 . .
C15 C16 H16B 108.6 . .
H16A C16 H16B 107.6 . .
C11 C17 C13 111.69(16) . .
C11 C17 H17A 109.3 . .
C13 C17 H17A 109.3 . .
C11 C17 H17B 109.3 . .
C13 C17 H17B 109.3 . .
H17A C17 H17B 107.9 . .
C16 C18 C19 112.54(19) . .
C16 C18 H18A 109.1 . .
C19 C18 H18A 109.1 . .
C16 C18 H18B 109.1 . .
C19 C18 H18B 109.1 . .
H18A C18 H18B 107.8 . .
C18 C19 H19A 109.5 . .
C18 C19 H19B 109.5 . .
H19A C19 H19B 109.5 . .
C18 C19 H19C 109.5 . .
H19A C19 H19C 109.5 . .
H19B C19 H19C 109.5 . .
Sn1 C20 H20A 109.5 . .
Sn1 C20 H20B 109.5 . .
H20A C20 H20B 109.5 . .
Sn1 C20 H20C 109.5 . .
H20A C20 H20C 109.5 . .
H20B C20 H20C 109.5 . .
Sn1 C21 H21A 109.5 . .
Sn1 C21 H21B 109.5 . .
H21A C21 H21B 109.5 . .
Sn1 C21 H21C 109.5 . .
H21A C21 H21C 109.5 . .
H21B C21 H21C 109.5 . .
Sn1 C22 H22A 109.5 . .
Sn1 C22 H22B 109.5 . .
H22A C22 H22B 109.5 . .
Sn1 C22 H22C 109.5 . .
H22A C22 H22C 109.5 . .
H22B C22 H22C 109.5 . .

loop_
_geom_bond_atom_site_label_1
_geom_bond_atom_site_label_2
_geom_bond_distance
_geom_bond_site_symmetry_2
Sn1 C20 2.128(2) .
Sn1 C21 2.139(2) .
Sn1 C22 2.143(2) .
Sn1 C14 2.1483(17) .
O2 C6 1.3703(19) .
O2 C9 1.433(2) .
C3 C6 1.400(2) .
C3 C4 1.405(2) .
C3 C5 1.487(2) .
C4 C6 1.386(2) 2_767
C4 H4 0.9500 .
C5 C8 1.392(2) .
C5 C10 1.393(2) .
C6 C4 1.386(2) 2_767
C7 C10 1.384(2) .
C7 C14 1.390(3) .
C7 H7 0.9500 .
C8 C12 1.392(3) .
C8 H8 0.9500 .
C9 C13 1.512(2) .
C9 H9A 0.9900 .
C9 H9B 0.9900 .
C10 H10 0.9500 .
C11 C15 1.519(3) .
C11 C17 1.520(2) .
C11 H11A 0.9900 .
C11 H11B 0.9900 .
C12 C14 1.397(3) .
C12 H12 0.9500 .
C13 C17 1.527(3) .
C13 H13A 0.9900 .
C13 H13B 0.9900 .
C15 C16 1.526(3) .
C15 H15A 0.9900 .
C15 H15B 0.9900 .
C16 C18 1.516(3) .
C16 H16A 0.9900 .
C16 H16B 0.9900 .
C17 H17A 0.9900 .
C17 H17B 0.9900 .
C18 C19 1.517(3) .
C18 H18A 0.9900 .
C18 H18B 0.9900 .
C19 H19A 0.9800 .
C19 H19B 0.9800 .
C19 H19C 0.9800 .
C20 H20A 0.9800 .
C20 H20B 0.9800 .
C20 H20C 0.9800 .
C21 H21A 0.9800 .
C21 H21B 0.9800 .
C21 H21C 0.9800 .
C22 H22A 0.9800 .
C22 H22B 0.9800 .
C22 H22C 0.9800 .

loop_
_geom_torsion_atom_site_label_1
_geom_torsion_atom_site_label_2
_geom_torsion_atom_site_label_3
_geom_torsion_atom_site_label_4
_geom_torsion
_geom_torsion_site_symmetry_4
C6 C3 C4 C6 -0.1(3) 2_767
C5 C3 C4 C6 -179.34(16) 2_767
C6 C3 C5 C8 -139.67(18) .
C4 C3 C5 C8 39.5(2) .
C6 C3 C5 C10 42.9(3) .
C4 C3 C5 C10 -138.00(18) .
C9 O2 C6 C4 4.7(2) 2_767
C9 O2 C6 C3 -177.18(16) .
C4 C3 C6 O2 -178.01(15) .
C5 C3 C6 O2 1.1(2) .
C4 C3 C6 C4 0.1(3) 2_767
C5 C3 C6 C4 179.30(16) 2_767
C10 C5 C8 C12 -0.3(3) .
C3 C5 C8 C12 -177.88(17) .
C6 O2 C9 C13 176.68(15) .
C14 C7 C10 C5 0.6(3) .
C8 C5 C10 C7 -0.2(3) .
C3 C5 C10 C7 177.33(16) .
C5 C8 C12 C14 0.4(3) .
O2 C9 C13 C17 179.68(16) .
C10 C7 C14 C12 -0.5(3) .
C10 C7 C14 Sn1 176.60(13) .
C8 C12 C14 C7 0.0(3) .
C8 C12 C14 Sn1 -177.08(14) .
C20 Sn1 C14 C7 -158.98(15) .
C21 Sn1 C14 C7 -37.06(17) .
C22 Sn1 C14 C7 80.26(16) .
C20 Sn1 C14 C12 17.97(17) .
C21 Sn1 C14 C12 139.90(16) .
C22 Sn1 C14 C12 -102.79(17) .
C17 C11 C15 C16 -179.77(16) .
C11 C15 C16 C18 -170.42(18) .
C15 C11 C17 C13 179.17(17) .
C9 C13 C17 C11 -179.95(16) .
C15 C16 C18 C19 175.5(2) .
